data_4339808
loop_
_publ_author_name
'Tamayo, Abel'
'Pedras, Bruno'
'Lodeiro, Carlos'
'Escriche, Lluis'
'Casab\'o, Jaume'
'Capelo, Jos\'e Luis'
'Covelo, Berta'
'Kivek\"as, Raikko'
'Sillanp\"a\"a, Reijo'

_publ_section_title
;
 Exploring the interaction of mercury(II) by N(2)S(2) and NS(3)
 anthracene-containing macrocyclic ligands: photophysical, analytical, and
 structural studies.
;
_journal_issue 19
_journal_name_full 'Inorganic chemistry'
_journal_page_first 7818
_journal_page_last 7826
_journal_paper_doi 10.1021/ic700489e
_journal_volume 46
_journal_year 2007
_chemical_formula_moiety '2(C28 H30 Cl2 Hg N2 S2), C H2 Cl2'
_chemical_formula_sum 'C57 H62 Cl6 Hg2 N4 S4'
_chemical_formula_weight 1545.23
_chemical_name_systematic
;
 ?
;
_space_group_IT_number 2
_symmetry_cell_setting triclinic
_symmetry_Int_Tables_number 2
_symmetry_space_group_name_Hall '-P 1'
_symmetry_space_group_name_H-M 'P -1'
_atom_sites_solution_hydrogens geom
_atom_sites_solution_primary direct
_atom_sites_solution_secondary difmap
_audit_creation_method SHELXL-97
_cell_angle_alpha 113.4430(10)
_cell_angle_beta 99.491(2)
_cell_angle_gamma 99.5980(10)
_cell_formula_units_Z 2
_cell_length_a 10.1828(2)
_cell_length_b 17.5508(4)
_cell_length_c 18.1227(5)
_cell_measurement_reflns_used 8992
_cell_measurement_temperature 173(2)
_cell_measurement_theta_max 25.682
_cell_measurement_theta_min 0.407
_cell_volume 2832.55(12)
_computing_cell_refinement 'HKL Scalepack (Otwinowski & Minor 1997)'
_computing_data_collection 'Collect (Nonius BV, 1997-2000)'
_computing_data_reduction
;
HKL Denzo and Scalepack (Otwinowski & Minor 1997)
;
_computing_molecular_graphics 'Ortep-3 for Windows (Farrugia, 1997)'
_computing_publication_material 'WinGX publication routines (Farrugia, 1999)'
_computing_structure_refinement 'SHELXL-97 (Sheldrick, 1997)'
_computing_structure_solution 'SHELXS-97 (Sheldrick, 1997)'
_diffrn_ambient_temperature 173(2)
_diffrn_detector 'CCD plate'
_diffrn_detector_area_resol_mean 9
_diffrn_measured_fraction_theta_full 0.995
_diffrn_measured_fraction_theta_max 0.995
_diffrn_measurement_device '95mm CCD camera on \k-goniostat'
_diffrn_measurement_device_type KappaCCD
_diffrn_measurement_method 'CCD rotation images, thick slices'
_diffrn_radiation_monochromator 'horizonally mounted graphite crystal'
_diffrn_radiation_probe x-ray
_diffrn_radiation_type MoK\a
_diffrn_radiation_wavelength 0.71073
_diffrn_reflns_av_R_equivalents 0.0567
_diffrn_reflns_av_sigmaI/netI 0.0624
_diffrn_reflns_limit_h_max 12
_diffrn_reflns_limit_h_min -11
_diffrn_reflns_limit_k_max 21
_diffrn_reflns_limit_k_min -21
_diffrn_reflns_limit_l_max 20
_diffrn_reflns_limit_l_min -22
_diffrn_reflns_number 31738
_diffrn_reflns_theta_full 25.67
_diffrn_reflns_theta_max 25.67
_diffrn_reflns_theta_min 2.10
_diffrn_source 'Enraf Nonius FR590'
_exptl_absorpt_coefficient_mu 5.886
_exptl_absorpt_correction_T_max 0.6983
_exptl_absorpt_correction_T_min 0.2378
_exptl_absorpt_correction_type refdelf
_exptl_absorpt_process_details
;
Sheldrick, G.M. (anon) SHELX97 Release 97-2 (1998)
I/sigma threshold for reflections     =   5.000
Delta(U)/lambda**2                    =   0.000
Highest even order spherical harmonic =       6
Highest odd  order spherical harmonic =       3
;
_exptl_crystal_colour colourless
_exptl_crystal_density_diffrn 1.812
_exptl_crystal_density_method 'not measured'
_exptl_crystal_description plate
_exptl_crystal_F_000 1516
_exptl_crystal_size_max 0.16
_exptl_crystal_size_mid 0.12
_exptl_crystal_size_min 0.06
_refine_diff_density_max 0.799
_refine_diff_density_min -0.903
_refine_diff_density_rms 0.129
_refine_ls_extinction_method none
_refine_ls_goodness_of_fit_ref 1.013
_refine_ls_hydrogen_treatment constr
_refine_ls_matrix_type full
_refine_ls_number_parameters 668
_refine_ls_number_reflns 10704
_refine_ls_number_restraints 5
_refine_ls_restrained_S_all 1.013
_refine_ls_R_factor_all 0.0620
_refine_ls_R_factor_gt 0.0355
_refine_ls_shift/su_max 0.002
_refine_ls_shift/su_mean 0.000
_refine_ls_structure_factor_coef Fsqd
_refine_ls_weighting_details 'calc w=1/[\s^2^(Fo^2^)+(0.0209P)^2^+3.8284P] where P=(Fo^2^+2Fc^2^)/3'
_refine_ls_weighting_scheme calc
_refine_ls_wR_factor_gt 0.0635
_refine_ls_wR_factor_ref 0.0702
_reflns_number_gt 8010
_reflns_number_total 10704
_reflns_threshold_expression >2s(I)
_cod_data_source_file ic700489e-file003.cif
_cod_data_source_block hgcl2lan
_cod_database_code 4339808
_exptl_absorpt_rmerge_before 0.0655
_exptl_absorpt_rmerge_after 0.0347

loop_
_symmetry_equiv_pos_as_xyz
'x, y, z'
'-x, -y, -z'

loop_
_atom_site_label
_atom_site_type_symbol
_atom_site_fract_x
_atom_site_fract_y
_atom_site_fract_z
_atom_site_U_iso_or_equiv
_atom_site_adp_type
_atom_site_occupancy
_atom_site_symmetry_multiplicity
_atom_site_calc_flag
_atom_site_refinement_flags
_atom_site_disorder_assembly
_atom_site_disorder_group
Hg1 Hg 0.62184(2) 1.170259(13) 0.399619(13) 0.03054(7) Uani 1 1 d . . .
S1 S 0.49831(13) 1.01653(8) 0.37223(8) 0.0258(3) Uani 1 1 d . . .
S2 S 0.49331(14) 1.26076(8) 0.30932(9) 0.0291(3) Uani 1 1 d . . .
Cl1 Cl 0.69624(14) 1.29650(9) 0.53432(9) 0.0388(4) Uani 1 1 d . . .
Cl2 Cl 0.77737(14) 1.16496(11) 0.31077(10) 0.0457(4) Uani 1 1 d . . .
N1 N 0.3725(4) 1.1695(3) 0.4080(3) 0.0236(10) Uani 1 1 d . . .
N2 N 0.3350(4) 1.0023(2) 0.1161(3) 0.0194(9) Uani 1 1 d . . .
C1 C 0.3901(6) 1.0505(4) 0.4427(4) 0.0362(14) Uani 1 1 d . . .
H1A H 0.3257 0.9991 0.4384 0.043 Uiso 1 1 calc R . .
H1B H 0.4487 1.0814 0.5005 0.043 Uiso 1 1 calc R . .
C2 C 0.3082(5) 1.1082(3) 0.4250(3) 0.0250(12) Uani 1 1 d . . .
C3 C 0.1703(5) 1.0957(4) 0.4255(3) 0.0313(13) Uani 1 1 d . . .
H3 H 0.1272 1.0522 0.4388 0.038 Uiso 1 1 calc R . .
C4 C 0.0976(6) 1.1474(4) 0.4065(4) 0.0395(16) Uani 1 1 d . . .
H4 H 0.0026 1.1393 0.4054 0.047 Uiso 1 1 calc R . .
C5 C 0.1636(6) 1.2118(4) 0.3886(3) 0.0376(15) Uani 1 1 d . . .
H5 H 0.1142 1.2475 0.3745 0.045 Uiso 1 1 calc R . .
C6 C 0.3021(5) 1.2225(3) 0.3919(3) 0.0279(13) Uani 1 1 d . . .
C7 C 0.3844(6) 1.2935(3) 0.3791(4) 0.0365(15) Uani 1 1 d . . .
H7A H 0.4428 1.3379 0.4338 0.044 Uiso 1 1 calc R . .
H7B H 0.3199 1.3205 0.3572 0.044 Uiso 1 1 calc R . .
C8 C 0.3636(5) 1.1963(3) 0.2130(3) 0.0320(14) Uani 1 1 d . . .
H8A H 0.3012 1.1507 0.2191 0.038 Uiso 1 1 calc R . .
H8B H 0.3080 1.2327 0.2001 0.038 Uiso 1 1 calc R . .
C9 C 0.4291(5) 1.1548(3) 0.1410(3) 0.0305(13) Uani 1 1 d . . .
H9A H 0.3671 1.1461 0.0885 0.037 Uiso 1 1 calc R . .
H9B H 0.5170 1.1953 0.1500 0.037 Uiso 1 1 calc R . .
C10 C 0.4572(5) 1.0693(3) 0.1308(3) 0.0263(12) Uani 1 1 d . . .
H10A H 0.4998 1.0482 0.0836 0.032 Uiso 1 1 calc R . .
H10B H 0.5249 1.0789 0.1816 0.032 Uiso 1 1 calc R . .
C11 C 0.3749(5) 0.9270(3) 0.1190(3) 0.0243(12) Uani 1 1 d . . .
H11A H 0.4321 0.9077 0.0794 0.029 Uiso 1 1 calc R . .
H11B H 0.2909 0.8798 0.1007 0.029 Uiso 1 1 calc R . .
C12 C 0.4552(5) 0.9439(3) 0.2054(3) 0.0254(12) Uani 1 1 d . . .
H12A H 0.4763 0.8901 0.2032 0.030 Uiso 1 1 calc R . .
H12B H 0.5438 0.9869 0.2214 0.030 Uiso 1 1 calc R . .
C13 C 0.3776(5) 0.9763(3) 0.2716(3) 0.0250(12) Uani 1 1 d . . .
H13A H 0.3010 0.9290 0.2645 0.030 Uiso 1 1 calc R . .
H13B H 0.3386 1.0227 0.2669 0.030 Uiso 1 1 calc R . .
C14 C 0.2405(5) 0.9780(3) 0.0347(3) 0.0213(11) Uani 1 1 d . . .
H14A H 0.2907 0.9579 -0.0088 0.026 Uiso 1 1 calc R . .
H14B H 0.2155 1.0302 0.0347 0.026 Uiso 1 1 calc R . .
C15 C 0.1089(5) 0.9094(3) 0.0107(3) 0.0220(11) Uani 1 1 d . . .
C16 C 0.0799(5) 0.8294(3) -0.0590(3) 0.0207(11) Uani 1 1 d . . .
C17 C 0.1700(5) 0.8047(3) -0.1116(3) 0.0276(13) Uani 1 1 d . . .
H17 H 0.2575 0.8430 -0.0979 0.033 Uiso 1 1 calc R . .
C18 C 0.1353(6) 0.7277(4) -0.1812(4) 0.0362(14) Uani 1 1 d . . .
H18 H 0.1979 0.7136 -0.2149 0.043 Uiso 1 1 calc R . .
C19 C 0.0063(6) 0.6698(4) -0.2023(4) 0.0390(15) Uani 1 1 d . . .
H19 H -0.0173 0.6160 -0.2500 0.047 Uiso 1 1 calc R . .
C20 C -0.0833(6) 0.6900(3) -0.1558(4) 0.0349(14) Uani 1 1 d . . .
H20 H -0.1700 0.6501 -0.1716 0.042 Uiso 1 1 calc R . .
C21 C -0.0528(5) 0.7692(3) -0.0838(3) 0.0258(12) Uani 1 1 d . . .
C22 C -0.1477(5) 0.7904(3) -0.0375(3) 0.0277(13) Uani 1 1 d . . .
H22 H -0.2340 0.7500 -0.0537 0.033 Uiso 1 1 calc R . .
C23 C -0.1212(5) 0.8683(3) 0.0313(3) 0.0240(12) Uani 1 1 d . . .
C24 C -0.2220(5) 0.8915(4) 0.0781(4) 0.0343(14) Uani 1 1 d . . .
H24 H -0.3085 0.8515 0.0624 0.041 Uiso 1 1 calc R . .
C25 C -0.1956(6) 0.9685(4) 0.1431(4) 0.0360(14) Uani 1 1 d . . .
H25 H -0.2635 0.9825 0.1729 0.043 Uiso 1 1 calc R . .
C26 C -0.0675(5) 1.0293(4) 0.1679(4) 0.0342(14) Uani 1 1 d . . .
H26 H -0.0497 1.0837 0.2141 0.041 Uiso 1 1 calc R . .
C27 C 0.0302(5) 1.0100(3) 0.1258(3) 0.0279(13) Uani 1 1 d . . .
H27 H 0.1152 1.0518 0.1431 0.033 Uiso 1 1 calc R . .
C28 C 0.0094(5) 0.9292(3) 0.0566(3) 0.0206(11) Uani 1 1 d . . .
Hg2 Hg 0.111314(19) 0.799100(13) 0.358637(13) 0.02728(7) Uani 1 1 d . . .
S3 S -0.01128(12) 0.87641(8) 0.27100(8) 0.0238(3) Uani 1 1 d . . .
S4 S 0.00120(12) 0.61835(8) 0.32000(8) 0.0240(3) Uani 1 1 d . . .
Cl3 Cl 0.29613(12) 0.77486(9) 0.29135(9) 0.0336(3) Uani 1 1 d . . .
Cl4 Cl 0.17287(13) 0.91230(8) 0.50435(8) 0.0305(3) Uani 1 1 d . . .
N3 N -0.1252(4) 0.7751(2) 0.3633(2) 0.0210(10) Uani 1 1 d . . .
N4 N -0.1474(4) 0.5960(2) 0.0768(2) 0.0163(9) Uani 1 1 d . . .
C29 C -0.0795(5) 0.6633(3) 0.4032(3) 0.0289(13) Uani 1 1 d . . .
H29A H -0.1320 0.6162 0.4120 0.035 Uiso 1 1 calc R . .
H29B H -0.0072 0.7012 0.4552 0.035 Uiso 1 1 calc R . .
C30 C -0.1754(5) 0.7143(3) 0.3852(3) 0.0235(12) Uani 1 1 d . . .
C31 C -0.3094(5) 0.6985(3) 0.3921(3) 0.0265(12) Uani 1 1 d . . .
H31 H -0.3428 0.6556 0.4088 0.032 Uiso 1 1 calc R . .
C32 C -0.3937(5) 0.7463(4) 0.3744(3) 0.0311(14) Uani 1 1 d . . .
H32 H -0.4866 0.7362 0.3778 0.037 Uiso 1 1 calc R . .
C33 C -0.3409(5) 0.8088(3) 0.3518(3) 0.0285(13) Uani 1 1 d . . .
H33 H -0.3976 0.8422 0.3394 0.034 Uiso 1 1 calc R . .
C34 C -0.2052(5) 0.8230(3) 0.3471(3) 0.0213(12) Uani 1 1 d . . .
C35 C -0.1462(5) 0.8933(3) 0.3249(4) 0.0328(14) Uani 1 1 d . . .
H35A H -0.1094 0.9473 0.3769 0.039 Uiso 1 1 calc R . .
H35B H -0.2224 0.9017 0.2898 0.039 Uiso 1 1 calc R . .
C36 C -0.1010(5) 0.7772(3) 0.1790(3) 0.0222(11) Uani 1 1 d . . .
H36A H -0.1437 0.7339 0.1958 0.027 Uiso 1 1 calc R . .
H36B H -0.1753 0.7879 0.1446 0.027 Uiso 1 1 calc R . .
C37 C -0.0011(5) 0.7433(3) 0.1283(3) 0.0222(11) Uani 1 1 d . . .
H37A H 0.0379 0.7855 0.1092 0.027 Uiso 1 1 calc R . .
H37B H 0.0758 0.7356 0.1637 0.027 Uiso 1 1 calc R . .
C38 C -0.0731(5) 0.6580(3) 0.0536(3) 0.0208(11) Uani 1 1 d . . .
H38A H -0.1386 0.6678 0.0135 0.025 Uiso 1 1 calc R . .
H38B H -0.0038 0.6339 0.0255 0.025 Uiso 1 1 calc R . .
C39 C -0.0513(5) 0.5591(3) 0.1131(3) 0.0218(12) Uani 1 1 d . . .
H39A H 0.0275 0.6064 0.1545 0.026 Uiso 1 1 calc R . .
H39B H -0.0150 0.5215 0.0686 0.026 Uiso 1 1 calc R . .
C40 C -0.1123(5) 0.5075(3) 0.1550(3) 0.0288(13) Uani 1 1 d . . .
H40A H -0.0447 0.4776 0.1689 0.035 Uiso 1 1 calc R . .
H40B H -0.1953 0.4629 0.1148 0.035 Uiso 1 1 calc R . .
C41 C -0.1522(5) 0.5593(3) 0.2337(3) 0.0270(12) Uani 1 1 d . . .
H41A H -0.2149 0.5202 0.2473 0.032 Uiso 1 1 calc R . .
H41B H -0.2016 0.6001 0.2245 0.032 Uiso 1 1 calc R . .
C42 C -0.2582(5) 0.5279(3) 0.0063(3) 0.0195(11) Uani 1 1 d . . .
H42A H -0.3135 0.4932 0.0276 0.023 Uiso 1 1 calc R . .
H42B H -0.2155 0.4893 -0.0335 0.023 Uiso 1 1 calc R . .
C43 C -0.3542(5) 0.5611(3) -0.0401(3) 0.0194(11) Uani 1 1 d . . .
C44 C -0.4334(5) 0.6135(3) 0.0044(3) 0.0185(11) Uani 1 1 d . . .
C45 C -0.4338(5) 0.6322(3) 0.0880(3) 0.0240(12) Uani 1 1 d . . .
H45 H -0.3734 0.6122 0.1176 0.029 Uiso 1 1 calc R . .
C46 C -0.5182(5) 0.6779(3) 0.1274(3) 0.0268(13) Uani 1 1 d . . .
H46 H -0.5178 0.6881 0.1830 0.032 Uiso 1 1 calc R . .
C47 C -0.6065(5) 0.7102(3) 0.0848(4) 0.0305(14) Uani 1 1 d . . .
H47 H -0.6651 0.7420 0.1122 0.037 Uiso 1 1 calc R . .
C48 C -0.6085(5) 0.6963(3) 0.0056(4) 0.0298(13) Uani 1 1 d . . .
H48 H -0.6671 0.7193 -0.0216 0.036 Uiso 1 1 calc R . .
C49 C -0.5232(5) 0.6474(3) -0.0376(3) 0.0213(11) Uani 1 1 d . . .
C50 C -0.5303(5) 0.6277(3) -0.1207(3) 0.0240(12) Uani 1 1 d . . .
H50 H -0.5875 0.6515 -0.1477 0.029 Uiso 1 1 calc R . .
C51 C -0.4563(5) 0.5745(3) -0.1656(3) 0.0232(12) Uani 1 1 d . . .
C52 C -0.4696(5) 0.5527(3) -0.2514(3) 0.0294(13) Uani 1 1 d . . .
H52 H -0.5275 0.5768 -0.2777 0.035 Uiso 1 1 calc R . .
C53 C -0.4011(5) 0.4980(3) -0.2971(3) 0.0325(13) Uani 1 1 d . . .
H53 H -0.4099 0.4848 -0.3541 0.039 Uiso 1 1 calc R . .
C54 C -0.3170(5) 0.4617(3) -0.2575(4) 0.0328(14) Uani 1 1 d . . .
H54 H -0.2719 0.4221 -0.2893 0.039 Uiso 1 1 calc R . .
C55 C -0.2991(5) 0.4817(3) -0.1758(3) 0.0252(12) Uani 1 1 d . . .
H55 H -0.2395 0.4569 -0.1515 0.030 Uiso 1 1 calc R . .
C56 C -0.3673(4) 0.5394(3) -0.1244(3) 0.0188(11) Uani 1 1 d . . .
Cl5A Cl 0.6862(3) 1.50158(16) 0.48254(17) 0.0838(9) Uani 0.862(3) 1 d PD A -1
Cl6A Cl 0.8798(3) 1.44809(17) 0.38503(18) 0.0934(10) Uani 0.862(3) 1 d PD A -1
C57A C 0.8055(10) 1.4344(9) 0.4622(8) 0.074(4) Uani 0.862(3) 1 d PD A -1
H57A H 0.8780 1.4516 0.5137 0.089 Uiso 0.862(3) 1 calc PR A -1
H57B H 0.7564 1.3734 0.4423 0.089 Uiso 0.862(3) 1 calc PR A -1
Cl5B Cl 0.775(2) 1.431(2) 0.448(2) 0.100 Uiso 0.138(3) 1 d PD A -2
Cl6B Cl 1.0380(17) 1.4076(12) 0.4220(13) 0.100 Uiso 0.138(3) 1 d PD A -2
C57B C 0.863(3) 1.3523(16) 0.401(4) 0.100 Uiso 0.138(3) 1 d PD A -2
H57C H 0.8575 1.3106 0.4256 0.120 Uiso 0.138(3) 1 calc PR A -2
H57D H 0.8219 1.3208 0.3407 0.120 Uiso 0.138(3) 1 calc PR A -2

loop_
_atom_site_aniso_label
_atom_site_aniso_U_11
_atom_site_aniso_U_22
_atom_site_aniso_U_33
_atom_site_aniso_U_23
_atom_site_aniso_U_13
_atom_site_aniso_U_12
Hg1 0.02489(12) 0.03081(13) 0.02497(14) 0.00411(10) 0.00792(9) -0.00136(9)
S1 0.0229(7) 0.0267(7) 0.0250(8) 0.0121(6) -0.0006(6) 0.0036(5)
S2 0.0301(7) 0.0245(7) 0.0281(8) 0.0105(6) 0.0024(6) 0.0023(6)
Cl1 0.0382(8) 0.0385(8) 0.0211(8) 0.0006(6) -0.0005(6) 0.0021(6)
Cl2 0.0287(7) 0.0809(11) 0.0389(9) 0.0315(9) 0.0180(7) 0.0200(8)
N1 0.019(2) 0.026(2) 0.022(3) 0.007(2) 0.0068(19) 0.0022(19)
N2 0.015(2) 0.019(2) 0.021(2) 0.0085(19) 0.0013(17) 0.0015(17)
C1 0.040(3) 0.036(3) 0.032(4) 0.019(3) 0.007(3) 0.004(3)
C2 0.023(3) 0.035(3) 0.014(3) 0.008(2) 0.004(2) 0.006(2)
C3 0.022(3) 0.041(3) 0.017(3) 0.008(3) -0.002(2) -0.006(3)
C4 0.021(3) 0.058(4) 0.024(3) 0.006(3) 0.005(3) 0.003(3)
C5 0.031(3) 0.052(4) 0.023(3) 0.006(3) 0.004(3) 0.023(3)
C6 0.031(3) 0.030(3) 0.015(3) 0.001(2) 0.005(2) 0.009(2)
C7 0.046(3) 0.027(3) 0.030(4) 0.005(3) 0.006(3) 0.014(3)
C8 0.029(3) 0.029(3) 0.030(3) 0.008(3) -0.002(3) 0.010(2)
C9 0.027(3) 0.031(3) 0.026(3) 0.011(3) 0.000(2) -0.003(2)
C10 0.019(3) 0.026(3) 0.023(3) 0.003(2) 0.003(2) -0.001(2)
C11 0.026(3) 0.020(3) 0.025(3) 0.009(2) 0.005(2) 0.007(2)
C12 0.019(3) 0.023(3) 0.029(3) 0.008(2) 0.001(2) 0.005(2)
C13 0.021(3) 0.028(3) 0.025(3) 0.012(3) 0.001(2) 0.005(2)
C15 0.018(3) 0.029(3) 0.023(3) 0.018(3) 0.001(2) 0.005(2)
C14 0.016(2) 0.026(3) 0.021(3) 0.012(2) 0.003(2) -0.001(2)
C16 0.017(2) 0.024(3) 0.020(3) 0.012(2) -0.002(2) 0.001(2)
C17 0.021(3) 0.030(3) 0.035(4) 0.018(3) 0.009(2) 0.003(2)
C18 0.048(4) 0.036(3) 0.029(4) 0.014(3) 0.017(3) 0.017(3)
C19 0.047(4) 0.025(3) 0.037(4) 0.009(3) 0.000(3) 0.009(3)
C20 0.031(3) 0.028(3) 0.038(4) 0.014(3) -0.002(3) -0.002(2)
C21 0.021(3) 0.028(3) 0.031(3) 0.020(3) -0.002(2) 0.002(2)
C22 0.019(3) 0.027(3) 0.035(4) 0.019(3) -0.003(2) -0.003(2)
C23 0.020(3) 0.032(3) 0.026(3) 0.022(3) 0.001(2) 0.001(2)
C24 0.014(3) 0.051(4) 0.053(4) 0.037(4) 0.012(3) 0.007(3)
C25 0.028(3) 0.055(4) 0.040(4) 0.029(3) 0.017(3) 0.021(3)
C26 0.030(3) 0.040(3) 0.034(4) 0.017(3) 0.005(3) 0.011(3)
C27 0.016(3) 0.035(3) 0.032(3) 0.013(3) 0.006(2) 0.006(2)
C28 0.014(2) 0.028(3) 0.023(3) 0.017(2) 0.002(2) 0.003(2)
Hg2 0.01780(11) 0.03532(13) 0.02311(13) 0.00727(10) 0.00694(9) 0.00503(9)
S3 0.0221(6) 0.0176(6) 0.0249(8) 0.0044(6) 0.0043(6) 0.0019(5)
S4 0.0182(6) 0.0312(7) 0.0214(8) 0.0114(6) 0.0029(5) 0.0056(5)
Cl3 0.0195(6) 0.0527(9) 0.0411(9) 0.0271(7) 0.0152(6) 0.0164(6)
Cl4 0.0269(7) 0.0347(8) 0.0202(7) 0.0060(6) 0.0017(6) 0.0030(6)
N3 0.015(2) 0.022(2) 0.017(2) 0.0009(19) 0.0032(17) 0.0014(18)
N4 0.0148(19) 0.017(2) 0.013(2) 0.0050(18) -0.0003(16) 0.0009(16)
C29 0.026(3) 0.036(3) 0.025(3) 0.015(3) 0.006(2) 0.007(2)
C30 0.021(3) 0.026(3) 0.019(3) 0.006(2) 0.006(2) 0.003(2)
C31 0.019(3) 0.036(3) 0.018(3) 0.009(3) 0.003(2) -0.001(2)
C32 0.014(3) 0.046(4) 0.028(3) 0.013(3) 0.006(2) 0.006(2)
C33 0.021(3) 0.039(3) 0.025(3) 0.010(3) 0.007(2) 0.014(2)
C34 0.023(3) 0.018(3) 0.011(3) -0.004(2) 0.002(2) 0.004(2)
C35 0.027(3) 0.027(3) 0.037(4) 0.004(3) 0.011(3) 0.010(2)
C36 0.019(3) 0.019(3) 0.018(3) 0.003(2) -0.002(2) -0.002(2)
C37 0.014(2) 0.025(3) 0.022(3) 0.009(2) 0.000(2) 0.000(2)
C38 0.017(2) 0.023(3) 0.017(3) 0.007(2) 0.003(2) -0.001(2)
C39 0.019(3) 0.026(3) 0.015(3) 0.004(2) -0.001(2) 0.009(2)
C40 0.026(3) 0.025(3) 0.028(3) 0.008(3) -0.004(2) 0.006(2)
C41 0.018(3) 0.038(3) 0.023(3) 0.017(3) 0.000(2) -0.001(2)
C42 0.018(2) 0.016(3) 0.019(3) 0.004(2) 0.000(2) 0.006(2)
C43 0.017(2) 0.013(2) 0.020(3) 0.003(2) 0.000(2) -0.0010(19)
C44 0.016(2) 0.014(2) 0.016(3) 0.001(2) 0.001(2) -0.0028(19)
C45 0.018(3) 0.021(3) 0.021(3) 0.002(2) -0.003(2) 0.000(2)
C46 0.023(3) 0.023(3) 0.020(3) -0.002(2) 0.006(2) -0.003(2)
C47 0.026(3) 0.021(3) 0.036(4) 0.002(3) 0.011(3) 0.008(2)
C48 0.028(3) 0.019(3) 0.038(4) 0.009(3) 0.005(3) 0.009(2)
C49 0.020(3) 0.014(2) 0.023(3) 0.006(2) 0.002(2) -0.001(2)
C50 0.020(3) 0.019(3) 0.032(3) 0.012(2) -0.001(2) 0.004(2)
C51 0.021(3) 0.019(3) 0.021(3) 0.008(2) -0.002(2) -0.006(2)
C52 0.025(3) 0.031(3) 0.028(3) 0.018(3) -0.004(2) -0.006(2)
C53 0.031(3) 0.039(3) 0.019(3) 0.009(3) 0.004(2) 0.000(3)
C54 0.027(3) 0.031(3) 0.027(4) 0.000(3) 0.008(2) 0.004(2)
C55 0.016(2) 0.030(3) 0.020(3) 0.003(2) -0.001(2) 0.006(2)
C56 0.011(2) 0.015(2) 0.022(3) 0.005(2) -0.001(2) -0.0043(19)
Cl5A 0.102(2) 0.0753(17) 0.085(2) 0.0366(15) 0.0436(16) 0.0262(14)
Cl6A 0.128(2) 0.0713(16) 0.079(2) 0.0204(15) 0.0496(18) 0.0277(16)
C57A 0.035(5) 0.094(7) 0.129(11) 0.089(8) 0.014(6) 0.011(6)

loop_
_atom_type_symbol
_atom_type_description
_atom_type_scat_dispersion_real
_atom_type_scat_dispersion_imag
_atom_type_scat_source
C C 0.0033 0.0016 'International Tables Vol C Tables 4.2.6.8 and 6.1.1.4'
H H 0.0000 0.0000 'International Tables Vol C Tables 4.2.6.8 and 6.1.1.4'
Cl Cl 0.1484 0.1585 'International Tables Vol C Tables 4.2.6.8 and 6.1.1.4'
Hg Hg -2.3894 9.2266 'International Tables Vol C Tables 4.2.6.8 and 6.1.1.4'
N N 0.0061 0.0033 'International Tables Vol C Tables 4.2.6.8 and 6.1.1.4'
S S 0.1246 0.1234 'International Tables Vol C Tables 4.2.6.8 and 6.1.1.4'

loop_
_geom_angle_atom_site_label_1
_geom_angle_atom_site_label_2
_geom_angle_atom_site_label_3
_geom_angle
Cl2 Hg1 Cl1 114.29(5)
Cl2 Hg1 N1 143.72(11)
Cl1 Hg1 N1 87.82(10)
Cl2 Hg1 S1 110.51(5)
Cl1 Hg1 S1 125.91(5)
N1 Hg1 S1 72.53(10)
Cl2 Hg1 S2 82.00(5)
Cl1 Hg1 S2 94.33(4)
N1 Hg1 S2 67.31(10)
S1 Hg1 S2 120.81(4)
C1 S1 C13 102.0(3)
C1 S1 Hg1 95.34(19)
C13 S1 Hg1 103.31(18)
C8 S2 C7 99.8(3)
C8 S2 Hg1 117.89(19)
C7 S2 Hg1 92.8(2)
C2 N1 C6 119.3(4)
C2 N1 Hg1 115.6(3)
C6 N1 Hg1 125.0(3)
C11 N2 C10 110.5(4)
C11 N2 C14 110.3(4)
C10 N2 C14 109.8(4)
C2 C1 S1 112.8(4)
C2 C1 H1A 109.0
S1 C1 H1A 109.0
C2 C1 H1B 109.0
S1 C1 H1B 109.0
H1A C1 H1B 107.8
N1 C2 C3 122.3(5)
N1 C2 C1 117.7(4)
C3 C2 C1 120.0(5)
C4 C3 C2 118.5(6)
C4 C3 H3 120.7
C2 C3 H3 120.7
C3 C4 C5 119.8(5)
C3 C4 H4 120.1
C5 C4 H4 120.1
C6 C5 C4 118.6(5)
C6 C5 H5 120.7
C4 C5 H5 120.7
N1 C6 C5 121.4(5)
N1 C6 C7 115.9(4)
C5 C6 C7 122.6(5)
C6 C7 S2 115.0(3)
C6 C7 H7A 108.5
S2 C7 H7A 108.5
C6 C7 H7B 108.5
S2 C7 H7B 108.5
H7A C7 H7B 107.5
C9 C8 S2 111.2(4)
C9 C8 H8A 109.4
S2 C8 H8A 109.4
C9 C8 H8B 109.4
S2 C8 H8B 109.4
H8A C8 H8B 108.0
C10 C9 C8 114.6(5)
C10 C9 H9A 108.6
C8 C9 H9A 108.6
C10 C9 H9B 108.6
C8 C9 H9B 108.6
H9A C9 H9B 107.6
N2 C10 C9 114.7(4)
N2 C10 H10A 108.6
C9 C10 H10A 108.6
N2 C10 H10B 108.6
C9 C10 H10B 108.6
H10A C10 H10B 107.6
N2 C11 C12 113.4(4)
N2 C11 H11A 108.9
C12 C11 H11A 108.9
N2 C11 H11B 108.9
C12 C11 H11B 108.9
H11A C11 H11B 107.7
C13 C12 C11 113.1(4)
C13 C12 H12A 109.0
C11 C12 H12A 109.0
C13 C12 H12B 109.0
C11 C12 H12B 109.0
H12A C12 H12B 107.8
C12 C13 S1 107.8(3)
C12 C13 H13A 110.2
S1 C13 H13A 110.2
C12 C13 H13B 110.2
S1 C13 H13B 110.2
H13A C13 H13B 108.5
C16 C15 C28 119.9(4)
C16 C15 C14 121.5(4)
C28 C15 C14 118.5(4)
N2 C14 C15 116.0(4)
N2 C14 H14A 108.3
C15 C14 H14A 108.3
N2 C14 H14B 108.3
C15 C14 H14B 108.3
H14A C14 H14B 107.4
C15 C16 C17 124.3(4)
C15 C16 C21 119.3(4)
C17 C16 C21 116.3(4)
C18 C17 C16 122.6(5)
C18 C17 H17 118.7
C16 C17 H17 118.7
C17 C18 C19 119.6(5)
C17 C18 H18 120.2
C19 C18 H18 120.2
C20 C19 C18 120.5(5)
C20 C19 H19 119.7
C18 C19 H19 119.7
C19 C20 C21 122.0(5)
C19 C20 H20 119.0
C21 C20 H20 119.0
C22 C21 C20 121.5(5)
C22 C21 C16 119.5(5)
C20 C21 C16 119.0(5)
C23 C22 C21 122.2(5)
C23 C22 H22 118.9
C21 C22 H22 118.9
C22 C23 C28 119.3(5)
C22 C23 C24 122.2(5)
C28 C23 C24 118.5(5)
C25 C24 C23 121.2(5)
C25 C24 H24 119.4
C23 C24 H24 119.4
C24 C25 C26 120.6(5)
C24 C25 H25 119.7
C26 C25 H25 119.7
C27 C26 C25 120.2(5)
C27 C26 H26 119.9
C25 C26 H26 119.9
C26 C27 C28 122.2(5)
C26 C27 H27 118.9
C28 C27 H27 118.9
C15 C28 C27 122.6(4)
C15 C28 C23 119.9(4)
C27 C28 C23 117.4(4)
N3 Hg2 Cl3 153.99(10)
N3 Hg2 Cl4 88.70(9)
Cl3 Hg2 Cl4 117.27(5)
N3 Hg2 S3 73.82(11)
Cl3 Hg2 S3 97.57(4)
Cl4 Hg2 S3 102.44(4)
N3 Hg2 S4 70.46(10)
Cl3 Hg2 S4 95.32(4)
Cl4 Hg2 S4 120.55(4)
S3 Hg2 S4 121.95(4)
C35 S3 C36 100.5(2)
C35 S3 Hg2 95.1(2)
C36 S3 Hg2 95.64(17)
C29 S4 C41 99.5(2)
C29 S4 Hg2 83.29(18)
C41 S4 Hg2 116.46(18)
C30 N3 C34 120.2(4)
C30 N3 Hg2 118.3(3)
C34 N3 Hg2 121.5(3)
C38 N4 C39 110.4(4)
C38 N4 C42 112.5(4)
C39 N4 C42 111.2(3)
C30 C29 S4 112.3(4)
C30 C29 H29A 109.1
S4 C29 H29A 109.1
C30 C29 H29B 109.1
S4 C29 H29B 109.1
H29A C29 H29B 107.9
N3 C30 C31 121.8(5)
N3 C30 C29 117.4(4)
C31 C30 C29 120.8(5)
C32 C31 C30 118.7(5)
C32 C31 H31 120.7
C30 C31 H31 120.7
C33 C32 C31 119.0(5)
C33 C32 H32 120.5
C31 C32 H32 120.5
C32 C33 C34 120.1(5)
C32 C33 H33 119.9
C34 C33 H33 119.9
N3 C34 C33 120.2(5)
N3 C34 C35 119.7(4)
C33 C34 C35 120.1(4)
C34 C35 S3 116.6(3)
C34 C35 H35A 108.2
S3 C35 H35A 108.2
C34 C35 H35B 108.2
S3 C35 H35B 108.2
H35A C35 H35B 107.3
C37 C36 S3 110.2(3)
C37 C36 H36A 109.6
S3 C36 H36A 109.6
C37 C36 H36B 109.6
S3 C36 H36B 109.6
H36A C36 H36B 108.1
C38 C37 C36 110.8(4)
C38 C37 H37A 109.5
C36 C37 H37A 109.5
C38 C37 H37B 109.5
C36 C37 H37B 109.5
H37A C37 H37B 108.1
N4 C38 C37 112.2(4)
N4 C38 H38A 109.2
C37 C38 H38A 109.2
N4 C38 H38B 109.2
C37 C38 H38B 109.2
H38A C38 H38B 107.9
N4 C39 C40 114.9(4)
N4 C39 H39A 108.5
C40 C39 H39A 108.5
N4 C39 H39B 108.5
C40 C39 H39B 108.5
H39A C39 H39B 107.5
C39 C40 C41 115.2(4)
C39 C40 H40A 108.5
C41 C40 H40A 108.5
C39 C40 H40B 108.5
C41 C40 H40B 108.5
H40A C40 H40B 107.5
C40 C41 S4 110.2(3)
C40 C41 H41A 109.6
S4 C41 H41A 109.6
C40 C41 H41B 109.6
S4 C41 H41B 109.6
H41A C41 H41B 108.1
N4 C42 C43 114.4(4)
N4 C42 H42A 108.7
C43 C42 H42A 108.7
N4 C42 H42B 108.7
C43 C42 H42B 108.7
H42A C42 H42B 107.6
C56 C43 C44 120.5(4)
C56 C43 C42 121.4(4)
C44 C43 C42 118.1(4)
C45 C44 C43 123.4(4)
C45 C44 C49 117.3(4)
C43 C44 C49 119.3(5)
C46 C45 C44 122.1(5)
C46 C45 H45 118.9
C44 C45 H45 118.9
C45 C46 C47 119.7(5)
C45 C46 H46 120.2
C47 C46 H46 120.2
C48 C47 C46 120.9(4)
C48 C47 H47 119.5
C46 C47 H47 119.5
C47 C48 C49 120.6(5)
C47 C48 H48 119.7
C49 C48 H48 119.7
C50 C49 C48 121.5(5)
C50 C49 C44 119.1(4)
C48 C49 C44 119.3(5)
C51 C50 C49 122.2(5)
C51 C50 H50 118.9
C49 C50 H50 118.9
C50 C51 C52 121.1(5)
C50 C51 C56 119.1(5)
C52 C51 C56 119.8(4)
C53 C52 C51 121.7(5)
C53 C52 H52 119.1
C51 C52 H52 119.1
C52 C53 C54 118.6(5)
C52 C53 H53 120.7
C54 C53 H53 120.7
C55 C54 C53 121.9(5)
C55 C54 H54 119.1
C53 C54 H54 119.1
C54 C55 C56 122.1(5)
C54 C55 H55 118.9
C56 C55 H55 118.9
C43 C56 C55 124.4(4)
C43 C56 C51 119.7(4)
C55 C56 C51 115.8(5)
Cl6A C57A Cl5A 107.3(5)
Cl6A C57A H57A 110.3
Cl5A C57A H57A 110.3
Cl6A C57A H57B 110.3
Cl5A C57A H57B 110.3
H57A C57A H57B 108.5
Cl6B C57B Cl5B 107.0(8)
Cl6B C57B H57C 110.3
Cl5B C57B H57C 110.3
Cl6B C57B H57D 110.3
Cl5B C57B H57D 110.3
H57C C57B H57D 108.6

loop_
_geom_bond_atom_site_label_1
_geom_bond_atom_site_label_2
_geom_bond_distance
Hg1 Cl2 2.4249(14)
Hg1 Cl1 2.4432(13)
Hg1 N1 2.567(4)
Hg1 S1 2.5894(13)
Hg1 S2 2.9948(14)
S1 C1 1.810(6)
S1 C13 1.812(5)
S2 C8 1.800(5)
S2 C7 1.805(6)
N1 C2 1.332(7)
N1 C6 1.355(7)
N2 C11 1.464(6)
N2 C10 1.469(6)
N2 C14 1.476(6)
C1 C2 1.509(7)
C1 H1A 0.9900
C1 H1B 0.9900
C2 C3 1.387(7)
C3 C4 1.372(8)
C3 H3 0.9500
C4 C5 1.394(9)
C4 H4 0.9500
C5 C6 1.379(7)
C5 H5 0.9500
C6 C7 1.502(8)
C7 H7A 0.9900
C7 H7B 0.9900
C8 C9 1.541(7)
C8 H8A 0.9900
C8 H8B 0.9900
C9 C10 1.520(7)
C9 H9A 0.9900
C9 H9B 0.9900
C10 H10A 0.9900
C10 H10B 0.9900
C11 C12 1.528(7)
C11 H11A 0.9900
C11 H11B 0.9900
C12 C13 1.518(7)
C12 H12A 0.9900
C12 H12B 0.9900
C13 H13A 0.9900
C13 H13B 0.9900
C15 C16 1.407(7)
C15 C28 1.416(7)
C15 C14 1.513(7)
C14 H14A 0.9900
C14 H14B 0.9900
C16 C17 1.424(7)
C16 C21 1.446(7)
C17 C18 1.370(7)
C17 H17 0.9500
C18 C19 1.408(8)
C18 H18 0.9500
C19 C20 1.339(8)
C19 H19 0.9500
C20 C21 1.418(7)
C20 H20 0.9500
C21 C22 1.383(7)
C22 C23 1.381(7)
C22 H22 0.9500
C23 C28 1.434(7)
C23 C24 1.446(7)
C24 C25 1.340(8)
C24 H24 0.9500
C25 C26 1.415(8)
C25 H25 0.9500
C26 C27 1.357(7)
C26 H26 0.9500
C27 C28 1.423(7)
C27 H27 0.9500
Hg2 N3 2.396(4)
Hg2 Cl3 2.4126(12)
Hg2 Cl4 2.4855(13)
Hg2 S3 2.7472(14)
Hg2 S4 2.9323(13)
S3 C35 1.810(5)
S3 C36 1.817(5)
S4 C29 1.802(5)
S4 C41 1.824(5)
N3 C30 1.335(6)
N3 C34 1.343(6)
N4 C38 1.459(6)
N4 C39 1.465(6)
N4 C42 1.482(6)
C29 C30 1.510(7)
C29 H29A 0.9900
C29 H29B 0.9900
C30 C31 1.383(7)
C31 C32 1.381(7)
C31 H31 0.9500
C32 C33 1.375(8)
C32 H32 0.9500
C33 C34 1.386(7)
C33 H33 0.9500
C34 C35 1.506(7)
C35 H35A 0.9900
C35 H35B 0.9900
C36 C37 1.520(6)
C36 H36A 0.9900
C36 H36B 0.9900
C37 C38 1.519(6)
C37 H37A 0.9900
C37 H37B 0.9900
C38 H38A 0.9900
C38 H38B 0.9900
C39 C40 1.517(7)
C39 H39A 0.9900
C39 H39B 0.9900
C40 C41 1.519(7)
C40 H40A 0.9900
C40 H40B 0.9900
C41 H41A 0.9900
C41 H41B 0.9900
C42 C43 1.519(7)
C42 H42A 0.9900
C42 H42B 0.9900
C43 C56 1.396(7)
C43 C44 1.421(6)
C44 C45 1.419(7)
C44 C49 1.442(7)
C45 C46 1.368(6)
C45 H45 0.9500
C46 C47 1.420(8)
C46 H46 0.9500
C47 C48 1.352(8)
C47 H47 0.9500
C48 C49 1.429(7)
C48 H48 0.9500
C49 C50 1.391(7)
C50 C51 1.390(7)
C50 H50 0.9500
C51 C52 1.422(7)
C51 C56 1.446(7)
C52 C53 1.370(7)
C52 H52 0.9500
C53 C54 1.412(8)
C53 H53 0.9500
C54 C55 1.351(8)
C54 H54 0.9500
C55 C56 1.440(6)
C55 H55 0.9500
Cl5A C57A 1.812(8)
Cl6A C57A 1.773(8)
C57A H57A 0.9900
C57A H57B 0.9900
Cl5B C57B 1.786(10)
Cl6B C57B 1.777(10)
C57B H57C 0.9900
C57B H57D 0.9900

loop_
_geom_torsion_atom_site_label_1
_geom_torsion_atom_site_label_2
_geom_torsion_atom_site_label_3
_geom_torsion_atom_site_label_4
_geom_torsion
Cl2 Hg1 S1 C1 -176.2(2)
Cl1 Hg1 S1 C1 39.4(2)
N1 Hg1 S1 C1 -34.5(2)
S2 Hg1 S1 C1 -83.3(2)
Cl2 Hg1 S1 C13 -72.45(17)
Cl1 Hg1 S1 C13 143.14(16)
N1 Hg1 S1 C13 69.23(19)
S2 Hg1 S1 C13 20.42(17)
Cl2 Hg1 S2 C8 88.0(2)
Cl1 Hg1 S2 C8 -158.0(2)
N1 Hg1 S2 C8 -72.2(2)
S1 Hg1 S2 C8 -21.1(2)
Cl2 Hg1 S2 C7 -169.41(19)
Cl1 Hg1 S2 C7 -55.46(19)
N1 Hg1 S2 C7 30.4(2)
S1 Hg1 S2 C7 81.44(19)
Cl2 Hg1 N1 C2 124.0(3)
Cl1 Hg1 N1 C2 -105.9(3)
S1 Hg1 N1 C2 22.9(3)
S2 Hg1 N1 C2 158.4(4)
Cl2 Hg1 N1 C6 -52.0(4)
Cl1 Hg1 N1 C6 78.0(4)
S1 Hg1 N1 C6 -153.1(4)
S2 Hg1 N1 C6 -17.6(4)
C13 S1 C1 C2 -50.9(5)
Hg1 S1 C1 C2 54.0(4)
C6 N1 C2 C3 1.1(7)
Hg1 N1 C2 C3 -175.2(4)
C6 N1 C2 C1 -179.9(5)
Hg1 N1 C2 C1 3.8(6)
S1 C1 C2 N1 -42.8(6)
S1 C1 C2 C3 136.2(4)
N1 C2 C3 C4 1.2(8)
C1 C2 C3 C4 -177.9(5)
C2 C3 C4 C5 -1.2(8)
C3 C4 C5 C6 -1.0(8)
C2 N1 C6 C5 -3.3(7)
Hg1 N1 C6 C5 172.6(4)
C2 N1 C6 C7 176.0(4)
Hg1 N1 C6 C7 -8.1(6)
C4 C5 C6 N1 3.3(8)
C4 C5 C6 C7 -176.0(5)
N1 C6 C7 S2 47.3(6)
C5 C6 C7 S2 -133.3(5)
C8 S2 C7 C6 67.6(5)
Hg1 S2 C7 C6 -51.4(4)
C7 S2 C8 C9 -177.0(4)
Hg1 S2 C8 C9 -78.5(4)
S2 C8 C9 C10 86.8(5)
C11 N2 C10 C9 -171.9(4)
C14 N2 C10 C9 66.2(5)
C8 C9 C10 N2 58.9(6)
C10 N2 C11 C12 67.0(5)
C14 N2 C11 C12 -171.4(4)
N2 C11 C12 C13 57.0(6)
C11 C12 C13 S1 -167.0(3)
C1 S1 C13 C12 -179.2(4)
Hg1 S1 C13 C12 82.3(3)
C11 N2 C14 C15 58.1(5)
C10 N2 C14 C15 -179.9(4)
C16 C15 C14 N2 -116.7(5)
C28 C15 C14 N2 67.9(6)
C28 C15 C16 C17 176.9(5)
C14 C15 C16 C17 1.6(8)
C28 C15 C16 C21 1.1(7)
C14 C15 C16 C21 -174.2(5)
C15 C16 C17 C18 -176.9(5)
C21 C16 C17 C18 -1.0(8)
C16 C17 C18 C19 -0.4(9)
C17 C18 C19 C20 1.1(9)
C18 C19 C20 C21 -0.5(9)
C19 C20 C21 C22 178.1(5)
C19 C20 C21 C16 -1.0(8)
C15 C16 C21 C22 -1.3(7)
C17 C16 C21 C22 -177.5(5)
C15 C16 C21 C20 177.8(5)
C17 C16 C21 C20 1.6(7)
C20 C21 C22 C23 -178.0(5)
C16 C21 C22 C23 1.1(8)
C21 C22 C23 C28 -0.6(8)
C21 C22 C23 C24 178.0(5)
C22 C23 C24 C25 -177.9(5)
C28 C23 C24 C25 0.7(8)
C23 C24 C25 C26 -0.1(9)
C24 C25 C26 C27 0.0(9)
C25 C26 C27 C28 -0.5(9)
C16 C15 C28 C27 -177.6(5)
C14 C15 C28 C27 -2.1(7)
C16 C15 C28 C23 -0.7(7)
C14 C15 C28 C23 174.8(4)
C26 C27 C28 C15 178.1(5)
C26 C27 C28 C23 1.1(8)
C22 C23 C28 C15 0.4(7)
C24 C23 C28 C15 -178.2(5)
C22 C23 C28 C27 177.5(5)
C24 C23 C28 C27 -1.1(7)
N3 Hg2 S3 C35 25.59(19)
Cl3 Hg2 S3 C35 -179.53(18)
Cl4 Hg2 S3 C35 -59.35(18)
S4 Hg2 S3 C35 79.33(18)
N3 Hg2 S3 C36 -75.54(18)
Cl3 Hg2 S3 C36 79.35(16)
Cl4 Hg2 S3 C36 -160.48(16)
S4 Hg2 S3 C36 -21.79(17)
N3 Hg2 S4 C29 -41.3(2)
Cl3 Hg2 S4 C29 161.10(18)
Cl4 Hg2 S4 C29 34.99(18)
S3 Hg2 S4 C29 -96.54(18)
N3 Hg2 S4 C41 56.0(2)
Cl3 Hg2 S4 C41 -101.63(19)
Cl4 Hg2 S4 C41 132.26(19)
S3 Hg2 S4 C41 0.73(19)
Cl3 Hg2 N3 C30 89.9(4)
Cl4 Hg2 N3 C30 -93.1(3)
S3 Hg2 N3 C30 163.5(4)
S4 Hg2 N3 C30 30.1(3)
Cl3 Hg2 N3 C34 -92.2(4)
Cl4 Hg2 N3 C34 84.7(3)
S3 Hg2 N3 C34 -18.6(3)
S4 Hg2 N3 C34 -152.1(4)
C41 S4 C29 C30 -55.3(4)
Hg2 S4 C29 C30 60.5(4)
C34 N3 C30 C31 -0.1(7)
Hg2 N3 C30 C31 177.8(4)
C34 N3 C30 C29 -179.5(4)
Hg2 N3 C30 C29 -1.6(6)
S4 C29 C30 N3 -52.1(6)
S4 C29 C30 C31 128.5(5)
N3 C30 C31 C32 1.1(8)
C29 C30 C31 C32 -179.5(5)
C30 C31 C32 C33 -1.0(8)
C31 C32 C33 C34 0.0(8)
C30 N3 C34 C33 -0.9(7)
Hg2 N3 C34 C33 -178.8(3)
C30 N3 C34 C35 178.2(4)
Hg2 N3 C34 C35 0.3(6)
C32 C33 C34 N3 1.0(7)
C32 C33 C34 C35 -178.1(5)
N3 C34 C35 S3 30.7(6)
C33 C34 C35 S3 -150.2(4)
C36 S3 C35 C34 58.9(5)
Hg2 S3 C35 C34 -37.8(4)
C35 S3 C36 C37 -172.6(4)
Hg2 S3 C36 C37 -76.3(4)
S3 C36 C37 C38 177.1(4)
C39 N4 C38 C37 -77.3(5)
C42 N4 C38 C37 157.9(4)
C36 C37 C38 N4 -52.1(5)
C38 N4 C39 C40 168.5(4)
C42 N4 C39 C40 -66.0(5)
N4 C39 C40 C41 -67.6(6)
C39 C40 C41 S4 -76.0(5)
C29 S4 C41 C40 -174.9(4)
Hg2 S4 C41 C40 98.0(4)
C38 N4 C42 C43 -50.0(5)
C39 N4 C42 C43 -174.3(4)
N4 C42 C43 C56 119.2(5)
N4 C42 C43 C44 -62.3(6)
C56 C43 C44 C45 174.6(5)
C42 C43 C44 C45 -3.9(7)
C56 C43 C44 C49 -2.8(7)
C42 C43 C44 C49 178.7(4)
C43 C44 C45 C46 -175.4(5)
C49 C44 C45 C46 2.0(7)
C44 C45 C46 C47 -1.6(8)
C45 C46 C47 C48 0.0(8)
C46 C47 C48 C49 1.1(8)
C47 C48 C49 C50 175.8(5)
C47 C48 C49 C44 -0.7(7)
C45 C44 C49 C50 -177.4(4)
C43 C44 C49 C50 0.1(7)
C45 C44 C49 C48 -0.8(7)
C43 C44 C49 C48 176.7(4)
C48 C49 C50 C51 -174.7(5)
C44 C49 C50 C51 1.8(7)
C49 C50 C51 C52 177.5(5)
C49 C50 C51 C56 -1.0(7)
C50 C51 C52 C53 -177.7(5)
C56 C51 C52 C53 0.8(8)
C51 C52 C53 C54 1.0(8)
C52 C53 C54 C55 -2.3(8)
C53 C54 C55 C56 1.8(8)
C44 C43 C56 C55 -175.3(4)
C42 C43 C56 C55 3.2(7)
C44 C43 C56 C51 3.5(7)
C42 C43 C56 C51 -178.0(4)
C54 C55 C56 C43 178.9(5)
C54 C55 C56 C51 0.0(7)
C50 C51 C56 C43 -1.7(7)
C52 C51 C56 C43 179.8(5)
C50 C51 C56 C55 177.3(4)
C52 C51 C56 C55 -1.3(7)
